data_4129637
loop_
_publ_author_name
'Song, Liqiang'
'Zhu, Guili'
'Liu, Yongjiang'
'Liu, Bo'
'Qin, Song'

_publ_section_title
;
 Total Synthesis of Atisane-Type Diterpenoids: Application of Diels-Alder
 Cycloadditions of Podocarpane-Type Unmasked ortho-Benzoquinones.
;
_journal_issue 42
_journal_name_full 'Journal of the American Chemical Society'
_journal_page_first 13706
_journal_page_last 13714
_journal_paper_doi 10.1021/jacs.5b08958
_journal_volume 137
_journal_year 2015
_chemical_formula_moiety 'C25 H28 O3'
_chemical_formula_sum 'C25 H28 O3'
_chemical_formula_weight 376.47
_space_group_crystal_system triclinic
_space_group_IT_number 2
_space_group_name_Hall '-P 1'
_space_group_name_H-M_alt 'P -1'
_atom_sites_solution_hydrogens geom
_atom_sites_solution_primary direct
_audit_creation_date 2014-12-22
_audit_creation_method
;
Olex2 1.2
(compiled 2014.11.28 svn.r3106 for OlexSys, GUI svn.r4959)
;
_cell_angle_alpha 74.697(4)
_cell_angle_beta 85.538(4)
_cell_angle_gamma 79.449(5)
_cell_formula_units_Z 2
_cell_length_a 7.4515(4)
_cell_length_b 11.8729(6)
_cell_length_c 11.9755(5)
_cell_measurement_reflns_used 5110
_cell_measurement_temperature 293
_cell_measurement_theta_max 72.5360
_cell_measurement_theta_min 3.9030
_cell_volume 1004.15(9)
_computing_cell_refinement
;
CrysAlisPro, Agilent Technologies,
Version 1.171.37.33 (release 27-03-2014 CrysAlis171 .NET)
(compiled Mar 27 2014,17:12:48)
;
_computing_data_collection
;
CrysAlisPro, Agilent Technologies,
Version 1.171.37.33 (release 27-03-2014 CrysAlis171 .NET)
(compiled Mar 27 2014,17:12:48)
;
_computing_data_reduction
;
CrysAlisPro, Agilent Technologies,
Version 1.171.37.33 (release 27-03-2014 CrysAlis171 .NET)
(compiled Mar 27 2014,17:12:48)
;
_computing_molecular_graphics 'Olex2 (Dolomanov et al., 2009)'
_computing_publication_material 'Olex2 (Dolomanov et al., 2009)'
_computing_structure_refinement 'ShelXL (Sheldrick, 2008)'
_computing_structure_solution 'ShelXT (Sheldrick, 2008)'
_diffrn_ambient_temperature 293
_diffrn_detector 'CCD plate'
_diffrn_detector_area_resol_mean 15.9595
_diffrn_detector_type EosS2
_diffrn_measured_fraction_theta_full 0.998
_diffrn_measured_fraction_theta_max 0.975
_diffrn_measurement_details
;
#__ type_ start__ end____ width___ exp.time_
  1 omega  -31.00   63.00   1.0000    1.4200
omega____ theta____ kappa____ phi______ frames
    -       36.5421  -77.0000  -60.0000 94

#__ type_ start__ end____ width___ exp.time_
  2 omega   18.00  106.00   1.0000    1.4200
omega____ theta____ kappa____ phi______ frames
    -       36.5421   38.0000  150.0000 88

#__ type_ start__ end____ width___ exp.time_
  3 omega   23.00   90.00   1.0000    1.4200
omega____ theta____ kappa____ phi______ frames
    -       36.5421 -125.0000   60.0000 67

#__ type_ start__ end____ width___ exp.time_
  4 omega    1.00   75.00   1.0000    1.4200
omega____ theta____ kappa____ phi______ frames
    -       36.5421  -99.0000  150.0000 74

#__ type_ start__ end____ width___ exp.time_
  5 omega   20.00  104.00   1.0000    1.4200
omega____ theta____ kappa____ phi______ frames
    -       36.5421   57.0000    0.0000 84

#__ type_ start__ end____ width___ exp.time_
  6 omega   23.00   90.00   1.0000    1.4200
omega____ theta____ kappa____ phi______ frames
    -       36.5421 -125.0000 -150.0000 67

#__ type_ start__ end____ width___ exp.time_
  7 omega   20.00  104.00   1.0000    1.4200
omega____ theta____ kappa____ phi______ frames
    -       36.5421   57.0000  -60.0000 84

#__ type_ start__ end____ width___ exp.time_
  8 omega  -33.00   55.00   1.0000    1.4200
omega____ theta____ kappa____ phi______ frames
    -       36.5421  -38.0000   90.0000 88

#__ type_ start__ end____ width___ exp.time_
  9 omega  -31.00   53.00   1.0000    1.4200
omega____ theta____ kappa____ phi______ frames
    -       36.5421  -57.0000    0.0000 84

#__ type_ start__ end____ width___ exp.time_
 10 omega   20.00  104.00   1.0000    1.4200
omega____ theta____ kappa____ phi______ frames
    -       36.5421   57.0000 -120.0000 84

#__ type_ start__ end____ width___ exp.time_
 11 omega   91.00  176.00   1.0000    9.0000
omega____ theta____ kappa____ phi______ frames
    -      108.0000   45.0000    0.0000 85

#__ type_ start__ end____ width___ exp.time_
 12 omega   41.00  126.00   1.0000    9.0000
omega____ theta____ kappa____ phi______ frames
    -      108.0000  -61.0000 -150.0000 85

#__ type_ start__ end____ width___ exp.time_
 13 omega   40.00  135.00   1.0000    9.0000
omega____ theta____ kappa____ phi______ frames
    -      108.0000  -77.0000   90.0000 95

#__ type_ start__ end____ width___ exp.time_
 14 omega   38.00  116.00   1.0000    9.0000
omega____ theta____ kappa____ phi______ frames
    -      108.0000 -111.0000   90.0000 78

#__ type_ start__ end____ width___ exp.time_
 15 omega   39.00  109.00   1.0000    9.0000
omega____ theta____ kappa____ phi______ frames
    -      108.0000  -94.0000 -180.0000 70

#__ type_ start__ end____ width___ exp.time_
 16 omega   38.00   91.00   1.0000    9.0000
omega____ theta____ kappa____ phi______ frames
    -      108.0000  -30.0000   30.0000 53

#__ type_ start__ end____ width___ exp.time_
 17 omega  100.00  178.00   1.0000    9.0000
omega____ theta____ kappa____ phi______ frames
    -      108.0000  111.0000  120.0000 78

#__ type_ start__ end____ width___ exp.time_
 18 omega   40.00   98.00   1.0000    9.0000
omega____ theta____ kappa____ phi______ frames
    -      108.0000  -45.0000  150.0000 58

#__ type_ start__ end____ width___ exp.time_
 19 omega   38.00   91.00   1.0000    9.0000
omega____ theta____ kappa____ phi______ frames
    -      108.0000  -30.0000   60.0000 53

#__ type_ start__ end____ width___ exp.time_
 20 omega   38.00   91.00   1.0000    9.0000
omega____ theta____ kappa____ phi______ frames
    -      108.0000  -30.0000   90.0000 53

#__ type_ start__ end____ width___ exp.time_
 21 omega   39.00  109.00   1.0000    9.0000
omega____ theta____ kappa____ phi______ frames
    -      108.0000  -94.0000  -90.0000 70

#__ type_ start__ end____ width___ exp.time_
 22 omega   90.00  175.00   1.0000    9.0000
omega____ theta____ kappa____ phi______ frames
    -      108.0000   61.0000 -150.0000 85

#__ type_ start__ end____ width___ exp.time_
 23 omega   37.00  146.00   1.0000    9.0000
omega____ theta____ kappa____ phi______ frames
    -      108.0000  -15.0000 -180.0000 109

#__ type_ start__ end____ width___ exp.time_
 24 omega   57.00  150.00   1.0000    9.0000
omega____ theta____ kappa____ phi______ frames
    -      108.0000  178.0000  120.0000 93

#__ type_ start__ end____ width___ exp.time_
 25 omega   10.00  104.00   1.0000    1.4200
omega____ theta____ kappa____ phi______ frames
    -       36.5421   77.0000  150.0000 94

#__ type_ start__ end____ width___ exp.time_
 26 omega  -31.00   53.00   1.0000    1.4200
omega____ theta____ kappa____ phi______ frames
    -       36.5421  -57.0000 -150.0000 84

#__ type_ start__ end____ width___ exp.time_
 27 omega   10.00  104.00   1.0000    1.4200
omega____ theta____ kappa____ phi______ frames
    -       36.5421   77.0000 -120.0000 94

#__ type_ start__ end____ width___ exp.time_
 28 omega   10.00  104.00   1.0000    1.4200
omega____ theta____ kappa____ phi______ frames
    -       36.5421   77.0000   90.0000 94

#__ type_ start__ end____ width___ exp.time_
 29 omega    1.00   51.00   1.0000    1.4200
omega____ theta____ kappa____ phi______ frames
    -       36.5421  -99.0000   90.0000 50
;
_diffrn_measurement_device 'four-circle diffractometer'
_diffrn_measurement_device_type 'New Gemini, Dual, Cu at zero, EosS2'
_diffrn_measurement_method '\w scans'
_diffrn_orient_matrix_UB_11 0.0599054000
_diffrn_orient_matrix_UB_12 0.1129727000
_diffrn_orient_matrix_UB_13 -0.0787113000
_diffrn_orient_matrix_UB_21 -0.1845253000
_diffrn_orient_matrix_UB_22 0.0323496000
_diffrn_orient_matrix_UB_23 -0.0602467000
_diffrn_orient_matrix_UB_31 -0.0814321000
_diffrn_orient_matrix_UB_32 0.0694248000
_diffrn_orient_matrix_UB_33 0.0893305000
_diffrn_radiation_monochromator graphite
_diffrn_radiation_probe x-ray
_diffrn_radiation_type CuK\a
_diffrn_radiation_wavelength 1.54184
_diffrn_reflns_av_R_equivalents 0.0278
_diffrn_reflns_av_unetI/netI 0.0240
_diffrn_reflns_Laue_measured_fraction_full 0.998
_diffrn_reflns_Laue_measured_fraction_max 0.975
_diffrn_reflns_limit_h_max 8
_diffrn_reflns_limit_h_min -9
_diffrn_reflns_limit_k_max 14
_diffrn_reflns_limit_k_min -14
_diffrn_reflns_limit_l_max 14
_diffrn_reflns_limit_l_min -13
_diffrn_reflns_number 10563
_diffrn_reflns_point_group_measured_fraction_full 0.998
_diffrn_reflns_point_group_measured_fraction_max 0.975
_diffrn_reflns_theta_full 67.684
_diffrn_reflns_theta_max 72.490
_diffrn_reflns_theta_min 6.044
_diffrn_source 'Enhance (Cu) X-ray Source'
_exptl_absorpt_coefficient_mu 0.633
_exptl_absorpt_correction_T_max 1.00000
_exptl_absorpt_correction_T_min 0.92220
_exptl_absorpt_correction_type multi-scan
_exptl_absorpt_process_details
;
CrysAlisPro, Agilent Technologies,
Version 1.171.37.33 (release 27-03-2014 CrysAlis171 .NET)
(compiled Mar 27 2014,17:12:48)
Empirical absorption correction using spherical harmonics,
 implemented in SCALE3 ABSPACK scaling algorithm.
;
_exptl_crystal_colour 'clear orangish orange'
_exptl_crystal_colour_lustre clear
_exptl_crystal_colour_modifier orangish
_exptl_crystal_colour_primary orange
_exptl_crystal_density_diffrn 1.245
_exptl_crystal_description block
_exptl_crystal_F_000 404
_exptl_crystal_size_max 0.2
_exptl_crystal_size_mid 0.2
_exptl_crystal_size_min 0.1
_refine_diff_density_max 0.261
_refine_diff_density_min -0.294
_refine_diff_density_rms 0.052
_refine_ls_extinction_method none
_refine_ls_goodness_of_fit_ref 1.033
_refine_ls_hydrogen_treatment constr
_refine_ls_matrix_type full
_refine_ls_number_parameters 257
_refine_ls_number_reflns 3891
_refine_ls_number_restraints 0
_refine_ls_restrained_S_all 1.033
_refine_ls_R_factor_all 0.0649
_refine_ls_R_factor_gt 0.0592
_refine_ls_shift/su_max 0.000
_refine_ls_shift/su_mean 0.000
_refine_ls_structure_factor_coef Fsqd
_refine_ls_weighting_details 'w=1/[\s^2^(Fo^2^)+(0.1083P)^2^+0.1739P] where P=(Fo^2^+2Fc^2^)/3'
_refine_ls_weighting_scheme calc
_refine_ls_wR_factor_gt 0.1594
_refine_ls_wR_factor_ref 0.1689
_reflns_Friedel_coverage 0.000
_reflns_number_gt 3409
_reflns_number_total 3891
_reflns_threshold_expression 'I > 2\s(I)'
_cod_data_source_file ja5b08958_si_008.cif
_cod_data_source_block liubo-zhu-aryne
_cod_original_cell_volume 1004.16(9)
_cod_database_code 4129637
_shelx_space_group_comment
;
The symmetry employed for this shelxl refinement is uniquely defined
by the following loop, which should always be used as a source of
symmetry information in preference to the above space-group names.
They are only intended as comments.
;
_reflns_odcompleteness_completeness 99.86
_reflns_odcompleteness_iscentric 1
_reflns_odcompleteness_theta 66.97
_olex2_refinement_description
;
1. Fixed Uiso
 At 1.2 times of:
  All C(H) groups, All C(H,H) groups
 At 1.5 times of:
  All C(H,H,H) groups, All O(H) groups
2.a Ternary CH refined with riding coordinates:
 C00A(H00A), C00J(H00J), C00N(H00P)
2.b Secondary CH2 refined with riding coordinates:
 C00F(H00E,H00F), C00M(H00N,H00O), C00P(H00Q,H00R), C00Q(H00S,H00T)
2.c Aromatic/amide H refined with riding coordinates:
 C009(H009), C00B(H00B), C00C(H00C), C00D(H00D), C00G(H00G), C00I(H00I),
 C00K(H00K)
2.d Idealised Me refined as rotating group:
 C00L(H00H,H00L,H00M), C00R(H00U,H00V,H00W), C00S(H00X,H00Y,H)
2.e Idealised tetrahedral OH refined as rotating group:
 O001(H001)
;
_shelx_shelxl_version_number 2014/7
_olex2_submission_special_instructions 'No special instructions were received'

loop_
_space_group_symop_operation_xyz
'x, y, z'
'-x, -y, -z'

loop_
_atom_site_label
_atom_site_type_symbol
_atom_site_fract_x
_atom_site_fract_y
_atom_site_fract_z
_atom_site_U_iso_or_equiv
_atom_site_adp_type
_atom_site_occupancy
_atom_site_site_symmetry_order
_atom_site_calc_flag
_atom_site_refinement_flags_posn
O001 O 0.5241(2) 0.25834(13) -0.19195(10) 0.0585(4) Uani 1 1 d .
H001 H 0.5076 0.3232 -0.2390 0.088 Uiso 1 1 calc GR
O002 O 0.3005(3) 0.50947(13) 0.29089(15) 0.0768(5) Uani 1 1 d .
O003 O 0.6365(3) 0.50981(15) 0.38196(15) 0.0837(6) Uani 1 1 d .
C004 C 0.5013(2) 0.19881(13) 0.18134(12) 0.0351(3) Uani 1 1 d .
C005 C 0.52911(19) 0.24035(13) 0.28755(12) 0.0343(3) Uani 1 1 d .
C006 C 0.2196(2) 0.20056(13) 0.55691(12) 0.0357(3) Uani 1 1 d .
C007 C 0.3773(2) 0.24038(13) 0.48276(12) 0.0366(3) Uani 1 1 d .
C008 C 0.3607(2) 0.29407(13) 0.35087(12) 0.0358(3) Uani 1 1 d .
C009 C 0.6872(2) 0.24163(15) 0.33145(13) 0.0417(4) Uani 1 1 d .
H009 H 0.7984 0.2124 0.3000 0.050 Uiso 1 1 calc R
C00A C 0.3621(2) 0.29889(14) 0.10656(12) 0.0378(3) Uani 1 1 d .
H00A H 0.4142 0.3711 0.0969 0.045 Uiso 1 1 calc R
C00B C 0.1712(2) 0.09141(15) 0.56348(15) 0.0448(4) Uani 1 1 d .
H00B H 0.2366 0.0426 0.5197 0.054 Uiso 1 1 calc R
C00C C 0.5376(2) 0.24087(16) 0.52383(13) 0.0433(4) Uani 1 1 d .
H00C H 0.5629 0.2109 0.6020 0.052 Uiso 1 1 calc R
C00D C -0.0724(2) 0.12625(17) 0.70040(14) 0.0470(4) Uani 1 1 d .
H00D H -0.1690 0.1011 0.7487 0.056 Uiso 1 1 calc R
C00E C 0.3979(3) 0.41918(15) 0.33686(14) 0.0480(4) Uani 1 1 d .
C00F C 0.6826(2) 0.18452(16) 0.11169(14) 0.0452(4) Uani 1 1 d .
H00E H 0.7395 0.2535 0.1041 0.054 Uiso 1 1 calc R
H00F H 0.7641 0.1158 0.1541 0.054 Uiso 1 1 calc R
C00G C 0.0259(3) 0.05473(15) 0.63500(16) 0.0503(4) Uani 1 1 d .
H00G H -0.0055 -0.0185 0.6389 0.060 Uiso 1 1 calc R
C00H C 0.3393(2) 0.29112(16) -0.01982(13) 0.0438(4) Uani 1 1 d .
C00I C 0.1184(2) 0.27231(15) 0.62230(14) 0.0451(4) Uani 1 1 d .
H00I H 0.1482 0.3461 0.6181 0.054 Uiso 1 1 calc R
C00J C 0.5313(2) 0.27444(15) -0.07833(14) 0.0450(4) Uani 1 1 d .
H00J H 0.5837 0.3460 -0.0851 0.054 Uiso 1 1 calc R
C00K C -0.0265(2) 0.23507(17) 0.69375(15) 0.0500(4) Uani 1 1 d .
H00K H -0.0929 0.2838 0.7373 0.060 Uiso 1 1 calc R
C00L C 0.4380(3) 0.07713(15) 0.22427(15) 0.0507(4) Uani 1 1 d .
H00H H 0.5083 0.0298 0.2893 0.076 Uiso 1 1 calc GR
H00L H 0.4556 0.0375 0.1630 0.076 Uiso 1 1 calc GR
H00M H 0.3110 0.0886 0.2471 0.076 Uiso 1 1 calc GR
C00M C 0.1788(2) 0.29191(17) 0.30255(13) 0.0453(4) Uani 1 1 d .
H00N H 0.0852 0.3476 0.3299 0.054 Uiso 1 1 calc R
H00O H 0.1475 0.2135 0.3331 0.054 Uiso 1 1 calc R
C00N C 0.6767(2) 0.29332(18) 0.43563(14) 0.0486(4) Uani 1 1 d .
H00P H 0.7958 0.2876 0.4681 0.058 Uiso 1 1 calc R
C00O C 0.5833(3) 0.41868(17) 0.38701(15) 0.0541(5) Uani 1 1 d .
C00P C 0.6584(3) 0.16996(17) -0.00893(15) 0.0501(4) Uani 1 1 d .
H00Q H 0.7764 0.1625 -0.0492 0.060 Uiso 1 1 calc R
H00R H 0.6095 0.0980 -0.0019 0.060 Uiso 1 1 calc R
C00Q C 0.1766(2) 0.3225(2) 0.17010(15) 0.0596(5) Uani 1 1 d .
H00S H 0.1258 0.4058 0.1425 0.072 Uiso 1 1 calc R
H00T H 0.0946 0.2777 0.1484 0.072 Uiso 1 1 calc R
C00R C 0.2321(3) 0.4097(2) -0.08695(16) 0.0695(6) Uani 1 1 d .
H00U H 0.1095 0.4199 -0.0554 0.104 Uiso 1 1 calc GR
H00V H 0.2293 0.4100 -0.1670 0.104 Uiso 1 1 calc GR
H00W H 0.2904 0.4733 -0.0804 0.104 Uiso 1 1 calc GR
C00S C 0.2383(3) 0.1916(2) -0.02824(17) 0.0628(5) Uani 1 1 d .
H00X H 0.3058 0.1163 0.0107 0.094 Uiso 1 1 calc GR
H00Y H 0.2274 0.1940 -0.1082 0.094 Uiso 1 1 calc GR
H H 0.1188 0.2026 0.0076 0.094 Uiso 1 1 calc GR

loop_
_atom_site_aniso_label
_atom_site_aniso_U_11
_atom_site_aniso_U_22
_atom_site_aniso_U_33
_atom_site_aniso_U_23
_atom_site_aniso_U_13
_atom_site_aniso_U_12
O001 0.0773(9) 0.0641(8) 0.0333(6) -0.0163(5) 0.0067(6) -0.0081(7)
O002 0.0943(12) 0.0436(8) 0.0797(10) -0.0060(7) 0.0082(9) 0.0017(7)
O003 0.1180(15) 0.0767(11) 0.0779(10) -0.0324(9) 0.0269(10) -0.0649(11)
C004 0.0333(7) 0.0390(7) 0.0335(7) -0.0094(6) -0.0004(5) -0.0078(6)
C005 0.0322(7) 0.0386(7) 0.0319(7) -0.0074(6) 0.0021(5) -0.0090(6)
C006 0.0371(7) 0.0417(8) 0.0287(6) -0.0072(5) -0.0011(5) -0.0104(6)
C007 0.0385(8) 0.0399(7) 0.0328(7) -0.0093(6) 0.0017(6) -0.0115(6)
C008 0.0334(7) 0.0417(8) 0.0314(7) -0.0082(6) 0.0028(5) -0.0068(6)
C009 0.0327(7) 0.0547(9) 0.0398(8) -0.0137(7) 0.0022(6) -0.0118(6)
C00A 0.0359(7) 0.0443(8) 0.0316(7) -0.0089(6) 0.0016(6) -0.0046(6)
C00B 0.0479(9) 0.0412(8) 0.0469(8) -0.0136(7) 0.0070(7) -0.0113(7)
C00C 0.0440(8) 0.0564(9) 0.0334(7) -0.0116(6) 0.0002(6) -0.0186(7)
C00D 0.0394(8) 0.0606(10) 0.0396(8) -0.0065(7) 0.0055(6) -0.0170(7)
C00E 0.0608(10) 0.0415(9) 0.0400(8) -0.0110(7) 0.0142(7) -0.0099(7)
C00F 0.0367(8) 0.0570(10) 0.0422(8) -0.0181(7) 0.0022(6) -0.0017(7)
C00G 0.0527(10) 0.0422(8) 0.0559(10) -0.0066(7) 0.0040(8) -0.0191(7)
C00H 0.0446(8) 0.0525(9) 0.0322(7) -0.0095(6) -0.0018(6) -0.0046(7)
C00I 0.0487(9) 0.0485(9) 0.0453(8) -0.0196(7) 0.0059(7) -0.0183(7)
C00J 0.0554(10) 0.0481(9) 0.0331(7) -0.0133(6) 0.0071(6) -0.0124(7)
C00K 0.0465(9) 0.0631(10) 0.0456(9) -0.0235(8) 0.0098(7) -0.0131(8)
C00L 0.0661(11) 0.0445(9) 0.0441(9) -0.0079(7) -0.0049(8) -0.0196(8)
C00M 0.0307(7) 0.0656(10) 0.0360(8) -0.0098(7) 0.0024(6) -0.0046(7)
C00N 0.0411(8) 0.0723(11) 0.0417(8) -0.0196(8) 0.0026(7) -0.0279(8)
C00O 0.0730(12) 0.0590(10) 0.0430(8) -0.0232(8) 0.0207(8) -0.0380(9)
C00P 0.0488(9) 0.0589(10) 0.0440(9) -0.0226(8) 0.0057(7) -0.0021(8)
C00Q 0.0351(8) 0.0983(15) 0.0365(8) -0.0143(9) -0.0028(7) 0.0078(9)
C00R 0.0777(14) 0.0789(14) 0.0353(9) -0.0066(9) -0.0054(9) 0.0189(11)
C00S 0.0617(12) 0.0884(15) 0.0474(10) -0.0212(10) -0.0059(8) -0.0283(11)

loop_
_atom_type_symbol
_atom_type_description
_atom_type_scat_dispersion_real
_atom_type_scat_dispersion_imag
_atom_type_scat_source
C C 0.0181 0.0091 'International Tables Vol C Tables 4.2.6.8 and 6.1.1.4'
H H 0.0000 0.0000 'International Tables Vol C Tables 4.2.6.8 and 6.1.1.4'
O O 0.0492 0.0322 'International Tables Vol C Tables 4.2.6.8 and 6.1.1.4'

loop_
_geom_angle_atom_site_label_1
_geom_angle_atom_site_label_2
_geom_angle_atom_site_label_3
_geom_angle
C00J O001 H001 109.5
C005 C004 C00A 105.97(12)
C005 C004 C00F 109.84(12)
C005 C004 C00L 107.57(12)
C00F C004 C00A 108.96(12)
C00F C004 C00L 109.23(14)
C00L C004 C00A 115.14(13)
C004 C005 C008 118.87(12)
C009 C005 C004 127.27(13)
C009 C005 C008 113.77(13)
C00B C006 C007 121.22(14)
C00B C006 C00I 118.61(14)
C00I C006 C007 120.16(14)
C006 C007 C008 121.55(13)
C00C C007 C006 123.72(13)
C00C C007 C008 114.57(13)
C005 C008 C007 109.34(12)
C00E C008 C005 101.42(12)
C00E C008 C007 102.17(12)
C00M C008 C005 114.39(12)
C00M C008 C007 115.00(12)
C00M C008 C00E 113.04(14)
C005 C009 H009 121.7
C005 C009 C00N 116.64(14)
C00N C009 H009 121.7
C004 C00A H00A 104.6
C004 C00A C00H 116.44(13)
C00H C00A H00A 104.6
C00Q C00A C004 113.04(13)
C00Q C00A H00A 104.6
C00Q C00A C00H 112.06(13)
C006 C00B H00B 119.8
C00G C00B C006 120.39(15)
C00G C00B H00B 119.8
C007 C00C H00C 122.0
C007 C00C C00N 115.94(14)
C00N C00C H00C 122.0
C00G C00D H00D 120.2
C00K C00D H00D 120.2
C00K C00D C00G 119.63(15)
O002 C00E C008 125.90(19)
O002 C00E C00O 122.18(18)
C008 C00E C00O 111.91(15)
C004 C00F H00E 109.0
C004 C00F H00F 109.0
H00E C00F H00F 107.8
C00P C00F C004 112.96(14)
C00P C00F H00E 109.0
C00P C00F H00F 109.0
C00B C00G H00G 119.8
C00D C00G C00B 120.44(16)
C00D C00G H00G 119.8
C00J C00H C00A 108.18(13)
C00R C00H C00A 108.30(14)
C00R C00H C00J 107.79(15)
C00R C00H C00S 108.12(17)
C00S C00H C00A 114.60(14)
C00S C00H C00J 109.65(15)
C006 C00I H00I 119.6
C00K C00I C006 120.72(15)
C00K C00I H00I 119.6
O001 C00J C00H 111.89(14)
O001 C00J H00J 108.2
O001 C00J C00P 107.99(14)
C00H C00J H00J 108.2
C00P C00J C00H 112.32(14)
C00P C00J H00J 108.2
C00D C00K C00I 120.20(16)
C00D C00K H00K 119.9
C00I C00K H00K 119.9
C004 C00L H00H 109.5
C004 C00L H00L 109.5
C004 C00L H00M 109.5
H00H C00L H00L 109.5
H00H C00L H00M 109.5
H00L C00L H00M 109.5
C008 C00M H00N 108.7
C008 C00M H00O 108.7
C008 C00M C00Q 114.43(13)
H00N C00M H00O 107.6
C00Q C00M H00N 108.7
C00Q C00M H00O 108.7
C009 C00N H00P 113.7
C00C C00N C009 109.46(13)
C00C C00N H00P 113.7
C00O C00N C009 101.94(14)
C00O C00N C00C 103.25(14)
C00O C00N H00P 113.7
O003 C00O C00E 121.1(2)
O003 C00O C00N 128.8(2)
C00N C00O C00E 110.13(13)
C00F C00P H00Q 109.4
C00F C00P H00R 109.4
C00J C00P C00F 111.09(14)
C00J C00P H00Q 109.4
C00J C00P H00R 109.4
H00Q C00P H00R 108.0
C00A C00Q H00S 108.2
C00A C00Q H00T 108.2
C00M C00Q C00A 116.40(13)
C00M C00Q H00S 108.2
C00M C00Q H00T 108.2
H00S C00Q H00T 107.3
C00H C00R H00U 109.5
C00H C00R H00V 109.5
C00H C00R H00W 109.5
H00U C00R H00V 109.5
H00U C00R H00W 109.5
H00V C00R H00W 109.5
C00H C00S H00X 109.5
C00H C00S H00Y 109.5
C00H C00S H 109.5
H00X C00S H00Y 109.5
H00X C00S H 109.5
H00Y C00S H 109.5

loop_
_geom_bond_atom_site_label_1
_geom_bond_atom_site_label_2
_geom_bond_distance
O001 H001 0.8200
O001 C00J 1.4294(19)
O002 C00E 1.202(2)
O003 C00O 1.204(2)
C004 C005 1.521(2)
C004 C00A 1.556(2)
C004 C00F 1.538(2)
C004 C00L 1.547(2)
C005 C008 1.5397(19)
C005 C009 1.331(2)
C006 C007 1.487(2)
C006 C00B 1.389(2)
C006 C00I 1.390(2)
C007 C008 1.5449(19)
C007 C00C 1.328(2)
C008 C00E 1.524(2)
C008 C00M 1.522(2)
C009 H009 0.9300
C009 C00N 1.520(2)
C00A H00A 0.9800
C00A C00H 1.564(2)
C00A C00Q 1.542(2)
C00B H00B 0.9300
C00B C00G 1.389(2)
C00C H00C 0.9300
C00C C00N 1.516(2)
C00D H00D 0.9300
C00D C00G 1.380(3)
C00D C00K 1.377(3)
C00E C00O 1.547(3)
C00F H00E 0.9700
C00F H00F 0.9700
C00F C00P 1.527(2)
C00G H00G 0.9300
C00H C00J 1.546(2)
C00H C00R 1.535(3)
C00H C00S 1.540(3)
C00I H00I 0.9300
C00I C00K 1.388(2)
C00J H00J 0.9800
C00J C00P 1.508(3)
C00K H00K 0.9300
C00L H00H 0.9600
C00L H00L 0.9600
C00L H00M 0.9600
C00M H00N 0.9700
C00M H00O 0.9700
C00M C00Q 1.532(2)
C00N H00P 0.9800
C00N C00O 1.505(3)
C00P H00Q 0.9700
C00P H00R 0.9700
C00Q H00S 0.9700
C00Q H00T 0.9700
C00R H00U 0.9600
C00R H00V 0.9600
C00R H00W 0.9600
C00S H00X 0.9600
C00S H00Y 0.9600
C00S H 0.9600

loop_
_geom_torsion_atom_site_label_1
_geom_torsion_atom_site_label_2
_geom_torsion_atom_site_label_3
_geom_torsion_atom_site_label_4
_geom_torsion
O001 C00J C00P C00F 176.48(14)
O002 C00E C00O O003 0.2(3)
O002 C00E C00O C00N -178.32(16)
C004 C005 C008 C007 134.49(13)
C004 C005 C008 C00E -118.12(14)
C004 C005 C008 C00M 3.89(19)
C004 C005 C009 C00N 177.20(14)
C004 C00A C00H C00J -50.84(18)
C004 C00A C00H C00R -167.41(16)
C004 C00A C00H C00S 71.82(19)
C004 C00A C00Q C00M 26.5(2)
C004 C00F C00P C00J 58.3(2)
C005 C004 C00A C00H 167.80(12)
C005 C004 C00A C00Q -60.34(17)
C005 C004 C00F C00P -167.23(14)
C005 C008 C00E O002 121.34(18)
C005 C008 C00E C00O -57.24(15)
C005 C008 C00M C00Q -40.9(2)
C005 C009 C00N C00C 47.8(2)
C005 C009 C00N C00O -61.05(18)
C006 C007 C008 C005 -135.78(14)
C006 C007 C008 C00E 117.34(15)
C006 C007 C008 C00M -5.5(2)
C006 C007 C00C C00N -175.52(15)
C006 C00B C00G C00D 0.0(3)
C006 C00I C00K C00D -0.2(3)
C007 C006 C00B C00G 178.68(15)
C007 C006 C00I C00K -178.58(15)
C007 C008 C00E O002 -125.75(18)
C007 C008 C00E C00O 55.67(15)
C007 C008 C00M C00Q -168.66(16)
C007 C00C C00N C009 -47.9(2)
C007 C00C C00N C00O 60.06(19)
C008 C005 C009 C00N 0.7(2)
C008 C007 C00C C00N -0.1(2)
C008 C00E C00O O003 178.88(15)
C008 C00E C00O C00N 0.32(18)
C008 C00M C00Q C00A 25.3(3)
C009 C005 C008 C007 -48.71(17)
C009 C005 C008 C00E 58.68(16)
C009 C005 C008 C00M -179.31(14)
C009 C00N C00O O003 -121.75(19)
C009 C00N C00O C00E 56.67(15)
C00A C004 C005 C008 45.35(16)
C00A C004 C005 C009 -130.97(16)
C00A C004 C00F C00P -51.55(18)
C00A C00H C00J O001 176.01(13)
C00A C00H C00J C00P 54.35(18)
C00B C006 C007 C008 80.41(19)
C00B C006 C007 C00C -104.45(19)
C00B C006 C00I C00K 0.8(2)
C00C C007 C008 C005 48.66(18)
C00C C007 C008 C00E -58.22(17)
C00C C007 C008 C00M 178.94(15)
C00C C00N C00O O003 124.69(19)
C00C C00N C00O C00E -56.89(16)
C00E C008 C00M C00Q 74.53(19)
C00F C004 C005 C008 162.91(13)
C00F C004 C005 C009 -13.4(2)
C00F C004 C00A C00H 49.66(18)
C00F C004 C00A C00Q -178.48(15)
C00G C00D C00K C00I -0.4(3)
C00H C00A C00Q C00M 160.50(17)
C00H C00J C00P C00F -59.7(2)
C00I C006 C007 C008 -100.24(17)
C00I C006 C007 C00C 74.9(2)
C00I C006 C00B C00G -0.7(2)
C00K C00D C00G C00B 0.5(3)
C00L C004 C005 C008 -78.31(16)
C00L C004 C005 C009 105.37(18)
C00L C004 C00A C00H -73.43(17)
C00L C004 C00A C00Q 58.42(19)
C00L C004 C00F C00P 75.01(18)
C00M C008 C00E O002 -1.6(2)
C00M C008 C00E C00O 179.83(12)
C00Q C00A C00H C00J 176.86(15)
C00Q C00A C00H C00R 60.3(2)
C00Q C00A C00H C00S -60.5(2)
C00R C00H C00J O001 -67.09(19)
C00R C00H C00J C00P 171.25(16)
C00S C00H C00J O001 50.38(19)
C00S C00H C00J C00P -71.28(18)
